data_4333394
loop_
_publ_author_name
'Li, Bo'
'Zhang, Haitao'
'Huynh, Lan'
'Shatruk, Mikhael'
'Dikarev, Evgeny V.'

_publ_section_title
;
 Mo/Rh Carboxylate:&#x00A0; Heterometallic Compound Built of Homometallic
 Paddlewheel Units
;
_journal_issue 22
_journal_name_full 'Inorganic Chemistry'
_journal_page_first 9155
_journal_page_last 9159
_journal_paper_doi 10.1021/ic7009012
_journal_volume 46
_journal_year 2007
_chemical_formula_moiety 'Mo Rh (O2 C C F3)4'
_chemical_formula_sum 'C8 F12 Mo O8 Rh'
_chemical_formula_weight 650.93
_chemical_melting_point ?
_chemical_name_systematic
; 
 tetrakis(mu2-trifluoroacetateo-O,O')-molybdenium(II)-rhodium(II)
;
_space_group_IT_number 2
_symmetry_cell_setting triclinic
_symmetry_space_group_name_Hall '-P 1'
_symmetry_space_group_name_H-M 'P -1'
_atom_sites_solution_hydrogens none
_atom_sites_solution_primary direct
_atom_sites_solution_secondary difmap
_audit_creation_method SHELXL-97
_cell_angle_alpha 89.6540(10)
_cell_angle_beta 89.6720(10)
_cell_angle_gamma 77.0450(10)
_cell_formula_units_Z 1
_cell_length_a 5.3385(5)
_cell_length_b 8.4547(8)
_cell_length_c 9.1418(8)
_cell_measurement_reflns_used 3272
_cell_measurement_temperature 173(2)
_cell_measurement_theta_max 28.24
_cell_measurement_theta_min 2.47
_cell_volume 402.10(6)
_computing_cell_refinement 'SMART, SAINT'
_computing_data_collection SMART
_computing_data_reduction SAINT
_computing_molecular_graphics 'SHELXP-93 (Sheldrick, 1993)'
_computing_publication_material 'SHELXCIF-93 (Sheldrick, 1993)'
_computing_structure_refinement 'SHELXL-97 (Sheldrick, 1997)'
_computing_structure_solution 'SHELXS-97 (Sheldrick, 1990)'
_diffrn_ambient_temperature 173(2)
_diffrn_measured_fraction_theta_full 0.906
_diffrn_measured_fraction_theta_max 0.906
_diffrn_measurement_device_type 'Bruker SMART APEX CCD'
_diffrn_measurement_method '0.3 deg wide \w exposures'
_diffrn_radiation_monochromator graphite
_diffrn_radiation_source 'fine-focus sealed tube'
_diffrn_radiation_type MoK\a
_diffrn_radiation_wavelength 0.71073
_diffrn_reflns_av_R_equivalents 0.0117
_diffrn_reflns_av_sigmaI/netI 0.0173
_diffrn_reflns_limit_h_max 6
_diffrn_reflns_limit_h_min -6
_diffrn_reflns_limit_k_max 10
_diffrn_reflns_limit_k_min -10
_diffrn_reflns_limit_l_max 11
_diffrn_reflns_limit_l_min -11
_diffrn_reflns_number 3473
_diffrn_reflns_theta_full 28.23
_diffrn_reflns_theta_max 28.23
_diffrn_reflns_theta_min 2.23
_diffrn_standards_decay_% 0
_diffrn_standards_interval_count na
_diffrn_standards_interval_time na
_diffrn_standards_number 'none (area detector data)'
_exptl_absorpt_coefficient_mu 1.980
_exptl_absorpt_correction_T_max 0.9250
_exptl_absorpt_correction_T_min 0.6929
_exptl_absorpt_correction_type 'multi-scan (SADABS)'
_exptl_crystal_colour green
_exptl_crystal_density_diffrn 2.688
_exptl_crystal_density_meas ?
_exptl_crystal_density_method none
_exptl_crystal_description block
_exptl_crystal_F_000 307
_exptl_crystal_size_max 0.20
_exptl_crystal_size_mid 0.06
_exptl_crystal_size_min 0.04
_refine_diff_density_max 1.020
_refine_diff_density_min -0.836
_refine_diff_density_rms 0.123
_refine_ls_extinction_coef noref
_refine_ls_extinction_method none
_refine_ls_goodness_of_fit_ref 1.081
_refine_ls_hydrogen_treatment noref
_refine_ls_matrix_type full
_refine_ls_number_parameters 146
_refine_ls_number_reflns 1790
_refine_ls_number_restraints 18
_refine_ls_restrained_S_all 1.133
_refine_ls_R_factor_all 0.0305
_refine_ls_R_factor_gt 0.0301
_refine_ls_shift/su_max 0.001
_refine_ls_shift/su_mean 0.000
_refine_ls_structure_factor_coef Fsqd
_refine_ls_weighting_details 'calc w=1/[\s^2^(Fo^2^)+(0.0433P)^2^+0.8149P] where P=(Fo^2^+2Fc^2^)/3'
_refine_ls_weighting_scheme calc
_refine_ls_wR_factor_gt 0.0766
_refine_ls_wR_factor_ref 0.0769
_reflns_number_gt 1759
_reflns_number_total 1790
_reflns_threshold_expression >2sigma(I)
_cod_data_source_file ic7009012sup1.cif
_cod_data_source_block '[(MoRh)(O2CCF3)4]_(1)'
_cod_depositor_comments
;
The following automatic conversions were performed:

'_chemical_melting_point' value 'not measured' was changed to '?' -
the value is undefined or not given.

Automatic conversion script
Id: cif_fix_values 1891 2012-01-12 08:04:46Z andrius 

The following automatic conversions were performed:

'_exptl_crystal_density_meas' value 'not measured' was changed to '?'
- the value is perceived as not measured.

Automatic conversion script
Id: cif_fix_values 3008 2015-01-20 13:52:24Z robertas 
;
_cod_original_cell_volume 402.11(6)
_cod_database_code 4333394

loop_
_symmetry_equiv_pos_as_xyz
'x, y, z'
'-x, -y, -z'

loop_
_atom_site_label
_atom_site_type_symbol
_atom_site_fract_x
_atom_site_fract_y
_atom_site_fract_z
_atom_site_U_iso_or_equiv
_atom_site_adp_type
_atom_site_occupancy
_atom_site_symmetry_multiplicity
_atom_site_calc_flag
_atom_site_refinement_flags
_atom_site_disorder_assembly
_atom_site_disorder_group
Rh1 Rh 0.33461(5) 0.44168(3) 0.96773(3) 0.02493(12) Uani 0.51(3) 1 d P . .
Mo1 Mo 0.33461(5) 0.44168(3) 0.96773(3) 0.02493(12) Uani 0.49(3) 1 d P . .
O1 O 0.3096(5) 0.5616(3) 0.7702(3) 0.0314(6) Uani 1 1 d . A .
O2 O 0.0764(5) 0.6348(3) 1.0621(3) 0.0283(5) Uani 1 1 d . . .
O3 O 0.3644(5) 0.3239(3) 1.1657(3) 0.0315(6) Uani 1 1 d . . .
O4 O 0.5984(5) 0.2520(3) 0.8757(3) 0.0317(6) Uani 1 1 d . . .
C1 C 0.4692(7) 0.6476(4) 0.7486(4) 0.0319(7) Uani 1 1 d . . .
C2 C 0.4683(9) 0.7273(5) 0.5964(5) 0.0429(10) Uani 1 1 d D A 1
F1 F 0.2475(17) 0.7240(14) 0.5264(10) 0.0306(17) Uiso 0.33 1 d PD A 1
F2 F 0.6754(19) 0.6314(11) 0.5234(10) 0.0315(19) Uiso 0.33 1 d PD A 1
F3 F 0.498(3) 0.8797(9) 0.6106(10) 0.0256(18) Uiso 0.33 1 d PD A 1
F1X F 0.2215(18) 0.7729(15) 0.5451(12) 0.058(4) Uiso 0.33 1 d PD A 2
F2X F 0.597(2) 0.6402(11) 0.5022(10) 0.046(2) Uiso 0.33 1 d PD A 2
F3X F 0.567(2) 0.8618(12) 0.5989(13) 0.051(4) Uiso 0.33 1 d PD A 2
F1Y F 0.314(2) 0.6842(14) 0.4984(12) 0.059(3) Uiso 0.33 1 d PD A 3
F2Y F 0.7007(19) 0.6725(15) 0.5314(13) 0.060(4) Uiso 0.33 1 d PD A 3
F3Y F 0.420(2) 0.8838(10) 0.6016(12) 0.051(3) Uiso 0.33 1 d PD A 3
C3 C 0.1707(7) 0.7444(4) 1.1202(4) 0.0296(7) Uani 1 1 d . . .
C4 C -0.0235(8) 0.8828(5) 1.1927(4) 0.0368(8) Uani 1 1 d . . .
F4 F 0.0866(6) 0.9927(4) 1.2471(4) 0.0685(10) Uani 1 1 d . . .
F5 F -0.1479(6) 0.8233(3) 1.2984(3) 0.0504(7) Uani 1 1 d . . .
F6 F -0.1991(5) 0.9556(3) 1.0963(3) 0.0496(7) Uani 1 1 d . . .

loop_
_atom_site_aniso_label
_atom_site_aniso_U_11
_atom_site_aniso_U_22
_atom_site_aniso_U_33
_atom_site_aniso_U_23
_atom_site_aniso_U_13
_atom_site_aniso_U_12
Rh1 0.02930(18) 0.02426(17) 0.02227(17) 0.00283(10) -0.00158(11) -0.00823(11)
Mo1 0.02930(18) 0.02426(17) 0.02227(17) 0.00283(10) -0.00158(11) -0.00823(11)
O1 0.0356(14) 0.0332(13) 0.0267(12) 0.0045(10) -0.0051(10) -0.0105(11)
O2 0.0279(12) 0.0273(12) 0.0307(13) 0.0003(10) -0.0022(9) -0.0080(10)
O3 0.0359(14) 0.0345(13) 0.0267(12) 0.0069(10) 0.0003(10) -0.0138(11)
O4 0.0373(14) 0.0291(13) 0.0311(13) 0.0011(10) -0.0038(10) -0.0122(11)
C1 0.0369(19) 0.0300(17) 0.0273(17) 0.0024(13) -0.0008(14) -0.0042(14)
C2 0.061(3) 0.037(2) 0.0311(19) 0.0081(16) -0.0037(18) -0.0118(19)
C3 0.0370(19) 0.0292(17) 0.0246(16) 0.0040(13) -0.0035(13) -0.0113(14)
C4 0.044(2) 0.0317(18) 0.036(2) -0.0005(15) 0.0021(16) -0.0101(16)
F4 0.0624(19) 0.0510(17) 0.096(3) -0.0385(17) 0.0091(17) -0.0203(14)
F5 0.0631(17) 0.0503(15) 0.0353(13) 0.0035(11) 0.0143(12) -0.0078(13)
F6 0.0522(15) 0.0414(14) 0.0479(15) 0.0102(11) 0.0034(12) 0.0048(11)

loop_
_atom_type_symbol
_atom_type_description
_atom_type_scat_dispersion_real
_atom_type_scat_dispersion_imag
_atom_type_scat_source
C C 0.0033 0.0016 'International Tables Vol C Tables 4.2.6.8 and 6.1.1.4'
O O 0.0106 0.0060 'International Tables Vol C Tables 4.2.6.8 and 6.1.1.4'
F F 0.0171 0.0103 'International Tables Vol C Tables 4.2.6.8 and 6.1.1.4'
Mo Mo -1.6832 0.6857 'International Tables Vol C Tables 4.2.6.8 and 6.1.1.4'
Rh Rh -1.1178 0.9187 'International Tables Vol C Tables 4.2.6.8 and 6.1.1.4'

loop_
_geom_angle_atom_site_label_1
_geom_angle_atom_site_label_2
_geom_angle_atom_site_label_3
_geom_angle
_geom_angle_site_symmetry_1
_geom_angle_site_symmetry_3
O3 Rh1 O1 179.06(9) . .
O3 Rh1 O4 90.97(11) . .
O1 Rh1 O4 89.04(11) . .
O3 Rh1 O2 88.91(10) . .
O1 Rh1 O2 91.06(10) . .
O4 Rh1 O2 178.64(9) . .
O3 Rh1 Mo1 89.60(7) . 2_667
O1 Rh1 Mo1 89.46(7) . 2_667
O4 Rh1 Mo1 89.14(7) . 2_667
O2 Rh1 Mo1 89.50(7) . 2_667
O3 Rh1 Rh1 89.60(7) . 2_667
O1 Rh1 Rh1 89.46(7) . 2_667
O4 Rh1 Rh1 89.14(7) . 2_667
O2 Rh1 Rh1 89.50(7) . 2_667
Mo1 Rh1 Rh1 0.000(12) 2_667 2_667
O3 Rh1 O2 87.24(10) . 2_567
O1 Rh1 O2 93.67(9) . 2_567
O4 Rh1 O2 104.09(10) . 2_567
O2 Rh1 O2 77.26(10) . 2_567
Mo1 Rh1 O2 166.44(6) 2_667 2_567
Rh1 Rh1 O2 166.44(6) 2_667 2_567
C1 O1 Rh1 116.2(2) . .
C3 O2 Rh1 116.7(2) . .
C3 O2 Mo1 140.4(2) . 2_567
Rh1 O2 Mo1 102.74(10) . 2_567
C3 O2 Rh1 140.4(2) . 2_567
Rh1 O2 Rh1 102.74(10) . 2_567
Mo1 O2 Rh1 0.000(11) 2_567 2_567
C1 O3 Rh1 116.3(2) 2_667 .
C3 O4 Rh1 118.4(2) 2_667 .
O1 C1 O3 128.4(3) . 2_667
O1 C1 C2 117.0(3) . .
O3 C1 C2 114.6(3) 2_667 .
F3 C2 F1 111.2(8) . .
F3 C2 F2 111.1(8) . .
F1 C2 F2 110.1(8) . .
F3 C2 C1 109.8(5) . .
F1 C2 C1 109.8(5) . .
F2 C2 C1 104.6(5) . .
O4 C3 O2 126.3(4) 2_667 .
O4 C3 C4 118.2(3) 2_667 .
O2 C3 C4 115.5(3) . .
F4 C4 F5 109.4(4) . .
F4 C4 F6 108.0(4) . .
F5 C4 F6 107.1(3) . .
F4 C4 C3 112.1(3) . .
F5 C4 C3 109.6(3) . .
F6 C4 C3 110.6(3) . .

loop_
_geom_bond_atom_site_label_1
_geom_bond_atom_site_label_2
_geom_bond_distance
_geom_bond_site_symmetry_2
_geom_bond_publ_flag
Rh1 O3 2.050(2) . y
Rh1 O1 2.055(3) . y
Rh1 O4 2.062(3) . y
Rh1 O2 2.075(3) . y
Rh1 Mo1 2.2888(5) 2_667 y
Rh1 Rh1 2.2888(5) 2_667 y
Rh1 O2 2.439(3) 2_567 y
O1 C1 1.252(5) . ?
O2 C3 1.270(4) . ?
O2 Mo1 2.439(2) 2_567 ?
O2 Rh1 2.439(2) 2_567 ?
O3 C1 1.253(5) 2_667 ?
O4 C3 1.241(5) 2_667 ?
C1 O3 1.253(5) 2_667 ?
C1 C2 1.541(5) . ?
C2 F3 1.341(8) . ?
C2 F1 1.350(8) . ?
C2 F2 1.387(9) . ?
C3 O4 1.241(5) 2_667 ?
C3 C4 1.530(5) . ?
C4 F4 1.308(5) . ?
C4 F5 1.328(5) . ?
C4 F6 1.334(5) . ?
